data_7708647
loop_
_publ_author_name
'Schulz, Axel'
'Szych, Lilian'
'Pilopp, Yannic'
'Bresien, Jonas'
'Villinger, Alexander'
'L\"udtke, Karsten Paul'

_publ_section_title
;
 On the Reaction of Potassium Phosphide KP(iPr)Ter with Chalcogenes,
 Heteroallenes and Acyl Chloride
;
_journal_name_full 'Dalton Transactions'
_journal_paper_doi 10.1039/D1DT03400F
_journal_year 2021
_chemical_absolute_configuration unk
_chemical_formula_moiety 'C39 H42 Au Cl P2 S2'
_chemical_formula_sum 'C39 H42 Au Cl P2 S2'
_chemical_formula_weight 869.20
_space_group_crystal_system orthorhombic
_space_group_IT_number 33
_space_group_name_Hall 'P 2c -2n'
_space_group_name_H-M_alt 'P n a 21'
_atom_sites_solution_hydrogens geom
_audit_creation_method SHELXL-2014/7
_audit_update_record
;
2021-08-03 deposited with the CCDC.	2021-10-29 downloaded from the CCDC.
;
_cell_angle_alpha 90
_cell_angle_beta 90
_cell_angle_gamma 90
_cell_formula_units_Z 4
_cell_length_a 17.7686(6)
_cell_length_b 10.5284(3)
_cell_length_c 19.2875(6)
_cell_measurement_reflns_used 9658
_cell_measurement_temperature 123(2)
_cell_measurement_theta_max 34.22
_cell_measurement_theta_min 2.52
_cell_volume 3608.21(19)
_computing_cell_refinement 'Bruker Apex V7.51A'
_computing_data_collection 'Bruker Apex V7.51A'
_computing_data_reduction 'Bruker SAINT'
_computing_molecular_graphics 'ORTEP-3v2.01 (Farrugia, 1997)'
_computing_publication_material 'SHELXL-2014/7 (Sheldrick, 2014)'
_computing_structure_refinement 'SHELXL-2014/7 (Sheldrick, 2014)'
_computing_structure_solution 'Bruker SHELXTL'
_diffrn_ambient_temperature 123(2)
_diffrn_measured_fraction_theta_full 0.998
_diffrn_measured_fraction_theta_max 0.999
_diffrn_measurement_device_type 'Bruker D8 QUEST diffractometer'
_diffrn_measurement_method 'phi and omega scans'
_diffrn_radiation_type MoK\a
_diffrn_radiation_wavelength 0.71073
_diffrn_reflns_av_R_equivalents 0.0307
_diffrn_reflns_av_unetI/netI 0.0486
_diffrn_reflns_Laue_measured_fraction_full 0.998
_diffrn_reflns_Laue_measured_fraction_max 0.999
_diffrn_reflns_limit_h_max 26
_diffrn_reflns_limit_h_min -26
_diffrn_reflns_limit_k_max 15
_diffrn_reflns_limit_k_min -10
_diffrn_reflns_limit_l_max 28
_diffrn_reflns_limit_l_min -26
_diffrn_reflns_number 47166
_diffrn_reflns_point_group_measured_fraction_full 0.998
_diffrn_reflns_point_group_measured_fraction_max 0.999
_diffrn_reflns_theta_full 25.242
_diffrn_reflns_theta_max 31.498
_diffrn_reflns_theta_min 2.204
_diffrn_source 'microfocus sealed tube'
_exptl_absorpt_coefficient_mu 4.383
_exptl_absorpt_correction_T_max 0.7469
_exptl_absorpt_correction_T_min 0.6038
_exptl_absorpt_correction_type multi-scan
_exptl_absorpt_process_details '(SADABS; Sheldrick, 2014)'
_exptl_crystal_colour yellow
_exptl_crystal_density_diffrn 1.600
_exptl_crystal_description block
_exptl_crystal_F_000 1736
_exptl_crystal_size_max 0.240
_exptl_crystal_size_mid 0.130
_exptl_crystal_size_min 0.070
_refine_diff_density_max 0.914
_refine_diff_density_min -0.769
_refine_diff_density_rms 0.093
_refine_ls_abs_structure_details
;
 Refined as an inversion twin.
;
_refine_ls_abs_structure_Flack 0.003(4)
_refine_ls_extinction_method none
_refine_ls_goodness_of_fit_ref 0.966
_refine_ls_hydrogen_treatment constr
_refine_ls_matrix_type full
_refine_ls_number_parameters 415
_refine_ls_number_reflns 10987
_refine_ls_number_restraints 1
_refine_ls_restrained_S_all 0.966
_refine_ls_R_factor_all 0.0318
_refine_ls_R_factor_gt 0.0231
_refine_ls_shift/su_max 0.003
_refine_ls_shift/su_mean 0.000
_refine_ls_structure_factor_coef Fsqd
_refine_ls_weighting_details 'w=1/[\s^2^(Fo^2^)] where P=(Fo^2^+2Fc^2^)/3'
_refine_ls_weighting_scheme calc
_refine_ls_wR_factor_gt 0.0440
_refine_ls_wR_factor_ref 0.0467
_reflns_Friedel_coverage 0.949
_reflns_Friedel_fraction_full 0.999
_reflns_Friedel_fraction_max 0.999
_reflns_number_gt 9726
_reflns_number_total 10987
_reflns_threshold_expression 'I > 2\s(I)'
_cod_data_source_file d1dt03400f2.cif
_cod_data_source_block ls_kpl15
_cod_database_code 7708647
_shelx_shelxl_version_number 2014/7
_shelx_space_group_comment
;
The symmetry employed for this shelxl refinement is uniquely defined
by the following loop, which should always be used as a source of
symmetry information in preference to the above space-group names.
They are only intended as comments.
;
_shelx_estimated_absorpt_t_min 0.419
_shelx_estimated_absorpt_t_max 0.749

loop_
_space_group_symop_operation_xyz
'x, y, z'
'-x, -y, z+1/2'
'x+1/2, -y+1/2, z'
'-x+1/2, y+1/2, z+1/2'

loop_
_atom_site_label
_atom_site_type_symbol
_atom_site_fract_x
_atom_site_fract_y
_atom_site_fract_z
_atom_site_U_iso_or_equiv
_atom_site_adp_type
_atom_site_occupancy
_atom_site_site_symmetry_order
_atom_site_calc_flag
_atom_site_refinement_flags_posn
_atom_site_refinement_flags_adp
_atom_site_refinement_flags_occupancy
_atom_site_disorder_assembly
_atom_site_disorder_group
Au1 Au 0.55270(2) 0.47004(2) 0.52102(2) 0.01600(3) Uani 1 1 d . . . . .
Cl1 Cl 0.67183(5) 0.39391(9) 0.54024(5) 0.0281(2) Uani 1 1 d . . . . .
P1 P 0.44097(5) 0.55375(9) 0.49669(5) 0.01342(16) Uani 1 1 d . . . . .
P2 P 0.43312(5) 0.26384(9) 0.42106(5) 0.01597(17) Uani 1 1 d . . . . .
S1 S 0.36899(5) 0.43138(8) 0.44014(4) 0.01697(16) Uani 1 1 d . . . . .
S2 S 0.53117(5) 0.28303(9) 0.37827(5) 0.02348(19) Uani 1 1 d . . . . .
C1 C 0.38570(18) 0.6204(3) 0.56896(16) 0.0133(6) Uani 1 1 d . . . . .
C2 C 0.4213(2) 0.6340(3) 0.63434(18) 0.0164(7) Uani 1 1 d . . . . .
C3 C 0.3872(2) 0.7093(3) 0.68500(18) 0.0190(7) Uani 1 1 d . . . . .
H3 H 0.4112 0.7189 0.7287 0.023 Uiso 1 1 calc R U . . .
C4 C 0.3197(2) 0.7699(4) 0.67322(19) 0.0214(7) Uani 1 1 d . . . . .
H4 H 0.2988 0.8245 0.7074 0.026 Uiso 1 1 calc R U . . .
C5 C 0.2825(2) 0.7504(4) 0.61068(19) 0.0188(7) Uani 1 1 d . . . . .
H5 H 0.2349 0.7894 0.6033 0.023 Uiso 1 1 calc R U . . .
C6 C 0.31334(19) 0.6749(3) 0.55854(17) 0.0153(6) Uani 1 1 d . . . . .
C7 C 0.4907(2) 0.5642(4) 0.65749(17) 0.0174(7) Uani 1 1 d . . . . .
C8 C 0.4844(2) 0.4354(4) 0.67528(17) 0.0183(7) Uani 1 1 d . . . . .
C9 C 0.5469(2) 0.3730(4) 0.70164(19) 0.0252(8) Uani 1 1 d . . . . .
H9 H 0.5431 0.2850 0.7120 0.030 Uiso 1 1 calc R U . . .
C10 C 0.6147(2) 0.4340(5) 0.7134(2) 0.0307(9) Uani 1 1 d . . . . .
C11 C 0.6184(2) 0.5634(4) 0.6992(2) 0.0279(9) Uani 1 1 d . . . . .
H11 H 0.6634 0.6082 0.7098 0.034 Uiso 1 1 calc R U . . .
C12 C 0.5585(2) 0.6292(4) 0.67017(19) 0.0217(8) Uani 1 1 d . . . . .
C13 C 0.4112(2) 0.3657(4) 0.6676(2) 0.0250(8) Uani 1 1 d . . . . .
H13A H 0.4003 0.3529 0.6183 0.037 Uiso 1 1 calc R U . . .
H13B H 0.3707 0.4156 0.6887 0.037 Uiso 1 1 calc R U . . .
H13C H 0.4147 0.2831 0.6908 0.037 Uiso 1 1 calc R U . . .
C14 C 0.6817(3) 0.3643(5) 0.7422(3) 0.0490(13) Uani 1 1 d . . . . .
H14A H 0.6645 0.2904 0.7687 0.074 Uiso 1 1 calc R U . . .
H14B H 0.7103 0.4212 0.7726 0.074 Uiso 1 1 calc R U . . .
H14C H 0.7140 0.3361 0.7039 0.074 Uiso 1 1 calc R U . . .
C15 C 0.5669(2) 0.7671(4) 0.6525(2) 0.0310(9) Uani 1 1 d . . . . .
H15A H 0.6195 0.7926 0.6588 0.047 Uiso 1 1 calc R U . . .
H15B H 0.5347 0.8178 0.6830 0.047 Uiso 1 1 calc R U . . .
H15C H 0.5521 0.7809 0.6042 0.047 Uiso 1 1 calc R U . . .
C16 C 0.26323(18) 0.6478(3) 0.49795(16) 0.0144(6) Uani 1 1 d . . . . .
C17 C 0.2536(2) 0.7359(3) 0.44414(18) 0.0165(7) Uani 1 1 d . . . . .
C18 C 0.20629(19) 0.7042(3) 0.38859(18) 0.0183(7) Uani 1 1 d . . . . .
H18 H 0.2002 0.7629 0.3516 0.022 Uiso 1 1 calc R U . . .
C19 C 0.16818(19) 0.5890(4) 0.38620(18) 0.0189(7) Uani 1 1 d . . . . .
C20 C 0.1741(2) 0.5081(3) 0.44265(19) 0.0193(7) Uani 1 1 d . . . . .
H20 H 0.1457 0.4316 0.4428 0.023 Uiso 1 1 calc R U . . .
C21 C 0.22004(19) 0.5350(3) 0.49896(18) 0.0171(7) Uani 1 1 d . . . . .
C22 C 0.2894(2) 0.8655(3) 0.4457(2) 0.0227(8) Uani 1 1 d . . . . .
H22A H 0.2513 0.9293 0.4572 0.034 Uiso 1 1 calc R U . . .
H22B H 0.3109 0.8846 0.4000 0.034 Uiso 1 1 calc R U . . .
H22C H 0.3293 0.8668 0.4807 0.034 Uiso 1 1 calc R U . . .
C23 C 0.1203(2) 0.5539(4) 0.3242(2) 0.0288(9) Uani 1 1 d . . . . .
H23A H 0.0867 0.6248 0.3128 0.043 Uiso 1 1 calc R U . . .
H23B H 0.0902 0.4785 0.3352 0.043 Uiso 1 1 calc R U . . .
H23C H 0.1529 0.5358 0.2844 0.043 Uiso 1 1 calc R U . . .
C24 C 0.2228(2) 0.4469(4) 0.5606(2) 0.0222(8) Uani 1 1 d . . . . .
H24A H 0.1878 0.3762 0.5534 0.033 Uiso 1 1 calc R U . . .
H24B H 0.2085 0.4936 0.6025 0.033 Uiso 1 1 calc R U . . .
H24C H 0.2740 0.4136 0.5660 0.033 Uiso 1 1 calc R U . . .
C25 C 0.45101(19) 0.6861(4) 0.43465(18) 0.0181(7) Uani 1 1 d . . . . .
H25 H 0.4001 0.7105 0.4171 0.022 Uiso 1 1 calc R U . . .
C26 C 0.4871(2) 0.8015(4) 0.46996(19) 0.0236(8) Uani 1 1 d . . . . .
H26A H 0.5383 0.7799 0.4848 0.035 Uiso 1 1 calc R U . . .
H26B H 0.4571 0.8259 0.5105 0.035 Uiso 1 1 calc R U . . .
H26C H 0.4890 0.8726 0.4372 0.035 Uiso 1 1 calc R U . . .
C27 C 0.4998(2) 0.6428(4) 0.37322(18) 0.0260(8) Uani 1 1 d . . . . .
H27A H 0.5011 0.7100 0.3381 0.039 Uiso 1 1 calc R U . . .
H27B H 0.4783 0.5655 0.3530 0.039 Uiso 1 1 calc R U . . .
H27C H 0.5510 0.6254 0.3894 0.039 Uiso 1 1 calc R U . . .
C28 C 0.43534(19) 0.1770(3) 0.50242(17) 0.0167(7) Uani 1 1 d . . . . .
C29 C 0.5039(2) 0.1515(3) 0.53437(18) 0.0203(8) Uani 1 1 d . . . . .
H29 H 0.5495 0.1812 0.5145 0.024 Uiso 1 1 calc R U . . .
C30 C 0.5048(2) 0.0820(4) 0.59560(19) 0.0244(8) Uani 1 1 d . . . . .
H30 H 0.5515 0.0644 0.6177 0.029 Uiso 1 1 calc R U . . .
C31 C 0.4386(2) 0.0383(3) 0.6248(2) 0.0247(8) Uani 1 1 d . . . . .
H31 H 0.4400 -0.0099 0.6665 0.030 Uiso 1 1 calc R U . . .
C32 C 0.3704(2) 0.0647(4) 0.5935(2) 0.0227(8) Uani 1 1 d . . . . .
H32 H 0.3249 0.0358 0.6139 0.027 Uiso 1 1 calc R U . . .
C33 C 0.36869(19) 0.1336(3) 0.5319(2) 0.0194(8) Uani 1 1 d . . . . .
H33 H 0.3219 0.1511 0.5100 0.023 Uiso 1 1 calc R U . . .
C34 C 0.3645(2) 0.1815(3) 0.36673(18) 0.0196(7) Uani 1 1 d . . . . .
C35 C 0.3928(2) 0.0969(4) 0.31805(19) 0.0261(8) Uani 1 1 d . . . . .
H35 H 0.4456 0.0866 0.3128 0.031 Uiso 1 1 calc R U . . .
C36 C 0.3430(3) 0.0267(4) 0.2766(2) 0.0346(11) Uani 1 1 d . . . . .
H36 H 0.3620 -0.0323 0.2438 0.042 Uiso 1 1 calc R U . . .
C37 C 0.2667(3) 0.0431(4) 0.2835(2) 0.0356(11) Uani 1 1 d . . . . .
H37 H 0.2332 -0.0031 0.2546 0.043 Uiso 1 1 calc R U . . .
C38 C 0.2384(2) 0.1264(4) 0.3325(2) 0.0316(9) Uani 1 1 d . . . . .
H38 H 0.1855 0.1359 0.3375 0.038 Uiso 1 1 calc R U . . .
C39 C 0.2863(2) 0.1957(4) 0.3740(2) 0.0256(8) Uani 1 1 d . . . . .
H39 H 0.2664 0.2530 0.4073 0.031 Uiso 1 1 calc R U . . .

loop_
_atom_site_aniso_label
_atom_site_aniso_U_11
_atom_site_aniso_U_22
_atom_site_aniso_U_33
_atom_site_aniso_U_23
_atom_site_aniso_U_13
_atom_site_aniso_U_12
Au1 0.01088(5) 0.01950(6) 0.01762(5) 0.00050(7) 0.00062(7) 0.00082(4)
Cl1 0.0130(4) 0.0328(5) 0.0386(6) 0.0044(4) -0.0009(3) 0.0047(3)
P1 0.0117(4) 0.0162(4) 0.0123(3) -0.0001(3) 0.0005(3) -0.0004(3)
P2 0.0140(4) 0.0168(4) 0.0171(4) -0.0026(3) 0.0013(3) 0.0006(3)
S1 0.0137(4) 0.0168(4) 0.0204(4) -0.0034(3) -0.0019(3) 0.0010(3)
S2 0.0179(4) 0.0275(5) 0.0250(5) -0.0031(4) 0.0071(4) 0.0002(4)
C1 0.0127(15) 0.0131(15) 0.0140(14) -0.0003(12) 0.0053(12) -0.0011(12)
C2 0.0145(16) 0.0158(16) 0.0188(16) 0.0030(13) 0.0003(13) -0.0046(13)
C3 0.0198(18) 0.0226(18) 0.0147(16) -0.0029(13) -0.0021(13) -0.0046(14)
C4 0.0234(19) 0.0230(19) 0.0178(17) -0.0038(14) 0.0054(14) 0.0008(15)
C5 0.0164(18) 0.0199(18) 0.0199(18) -0.0031(13) 0.0021(14) -0.0004(14)
C6 0.0137(16) 0.0153(16) 0.0169(16) 0.0029(12) 0.0017(12) -0.0028(13)
C7 0.0166(17) 0.0252(18) 0.0105(15) 0.0007(13) -0.0010(13) 0.0008(14)
C8 0.0201(18) 0.0220(18) 0.0128(15) 0.0011(13) 0.0017(13) 0.0017(14)
C9 0.027(2) 0.031(2) 0.0181(18) 0.0076(15) -0.0005(15) 0.0056(16)
C10 0.021(2) 0.047(3) 0.0232(19) 0.0106(18) -0.0053(16) 0.0063(19)
C11 0.0161(19) 0.043(2) 0.0242(19) 0.0054(17) -0.0052(15) -0.0036(17)
C12 0.0186(19) 0.031(2) 0.0159(17) -0.0019(15) -0.0032(13) -0.0010(15)
C13 0.026(2) 0.0228(19) 0.0260(19) 0.0025(15) 0.0010(16) -0.0010(16)
C14 0.029(3) 0.065(3) 0.053(3) 0.021(3) -0.016(2) 0.009(2)
C15 0.025(2) 0.031(2) 0.038(2) -0.0008(18) -0.0083(17) -0.0107(17)
C16 0.0111(15) 0.0154(15) 0.0166(14) -0.0023(12) 0.0013(12) 0.0003(12)
C17 0.0166(18) 0.0153(17) 0.0177(16) -0.0009(13) 0.0017(13) 0.0024(14)
C18 0.0143(16) 0.0210(17) 0.0196(17) 0.0011(14) 0.0003(13) 0.0051(14)
C19 0.0102(15) 0.0259(19) 0.0207(17) -0.0060(14) 0.0003(13) 0.0033(14)
C20 0.0111(16) 0.0231(18) 0.0238(18) -0.0051(14) 0.0015(13) -0.0018(13)
C21 0.0108(15) 0.0183(17) 0.0223(16) -0.0011(12) 0.0023(12) 0.0007(13)
C22 0.025(2) 0.0175(17) 0.0257(18) 0.0039(14) -0.0037(15) -0.0019(15)
C23 0.019(2) 0.040(2) 0.027(2) -0.0046(17) -0.0033(16) -0.0005(17)
C24 0.0183(19) 0.0212(18) 0.0272(19) 0.0018(14) 0.0006(15) -0.0038(14)
C25 0.0199(18) 0.0170(17) 0.0175(17) 0.0037(13) 0.0044(14) -0.0024(13)
C26 0.026(2) 0.0209(18) 0.0235(18) 0.0017(14) 0.0022(15) -0.0059(16)
C27 0.035(2) 0.026(2) 0.0166(17) -0.0002(15) 0.0073(16) -0.0044(18)
C28 0.0171(16) 0.0138(15) 0.0194(16) -0.0044(12) 0.0012(11) 0.0015(13)
C29 0.0172(15) 0.0180(15) 0.026(2) 0.0008(14) -0.0001(13) 0.0019(13)
C30 0.023(2) 0.0237(19) 0.0263(19) 0.0008(15) -0.0048(15) 0.0032(16)
C31 0.031(2) 0.0193(19) 0.0243(19) 0.0014(14) 0.0015(16) 0.0043(15)
C32 0.0212(19) 0.0196(17) 0.0273(19) 0.0007(14) 0.0035(15) -0.0044(15)
C33 0.0164(15) 0.0177(14) 0.024(2) -0.0030(14) -0.0013(14) -0.0013(12)
C34 0.0219(18) 0.0183(17) 0.0185(17) 0.0002(13) -0.0010(14) -0.0036(14)
C35 0.033(2) 0.026(2) 0.0200(18) -0.0029(15) 0.0042(15) -0.0050(17)
C36 0.054(3) 0.031(2) 0.0188(19) -0.0034(16) -0.0009(19) -0.010(2)
C37 0.047(3) 0.034(3) 0.025(2) 0.0038(17) -0.0165(19) -0.014(2)
C38 0.026(2) 0.030(2) 0.039(2) 0.0075(18) -0.0162(18) -0.0016(17)
C39 0.024(2) 0.0215(18) 0.031(2) 0.0012(15) -0.0058(16) -0.0011(15)

loop_
_atom_type_symbol
_atom_type_description
_atom_type_scat_dispersion_real
_atom_type_scat_dispersion_imag
_atom_type_scat_source
C C 0.0033 0.0016 'International Tables Vol C Tables 4.2.6.8 and 6.1.1.4'
H H 0.0000 0.0000 'International Tables Vol C Tables 4.2.6.8 and 6.1.1.4'
Au Au -2.0133 8.8022 'International Tables Vol C Tables 4.2.6.8 and 6.1.1.4'
Cl Cl 0.1484 0.1585 'International Tables Vol C Tables 4.2.6.8 and 6.1.1.4'
P P 0.1023 0.0942 'International Tables Vol C Tables 4.2.6.8 and 6.1.1.4'
S S 0.1246 0.1234 'International Tables Vol C Tables 4.2.6.8 and 6.1.1.4'

loop_
_geom_angle_atom_site_label_1
_geom_angle_atom_site_label_2
_geom_angle_atom_site_label_3
_geom_angle
_geom_angle_site_symmetry_1
_geom_angle_site_symmetry_3
_geom_angle_publ_flag
P1 Au1 Cl1 175.73(3) . . ?
C1 P1 C25 104.73(16) . . ?
C1 P1 S1 107.41(11) . . ?
C25 P1 S1 100.59(12) . . ?
C1 P1 Au1 117.85(11) . . ?
C25 P1 Au1 110.49(11) . . ?
S1 P1 Au1 114.01(5) . . ?
C28 P2 C34 105.73(16) . . ?
C28 P2 S2 113.62(12) . . ?
C34 P2 S2 113.89(12) . . ?
C28 P2 S1 106.20(11) . . ?
C34 P2 S1 97.78(12) . . ?
S2 P2 S1 117.88(6) . . ?
P1 S1 P2 105.63(5) . . ?
C2 C1 C6 119.2(3) . . ?
C2 C1 P1 118.2(2) . . ?
C6 C1 P1 121.9(2) . . ?
C3 C2 C1 119.1(3) . . ?
C3 C2 C7 115.2(3) . . ?
C1 C2 C7 125.5(3) . . ?
C4 C3 C2 121.7(3) . . ?
C4 C3 H3 119.2 . . ?
C2 C3 H3 119.2 . . ?
C3 C4 C5 119.3(3) . . ?
C3 C4 H4 120.4 . . ?
C5 C4 H4 120.4 . . ?
C4 C5 C6 121.5(3) . . ?
C4 C5 H5 119.3 . . ?
C6 C5 H5 119.3 . . ?
C5 C6 C1 118.9(3) . . ?
C5 C6 C16 116.0(3) . . ?
C1 C6 C16 124.8(3) . . ?
C8 C7 C12 119.8(3) . . ?
C8 C7 C2 118.6(3) . . ?
C12 C7 C2 121.1(4) . . ?
C9 C8 C7 118.9(3) . . ?
C9 C8 C13 119.9(4) . . ?
C7 C8 C13 121.2(3) . . ?
C10 C9 C8 122.5(4) . . ?
C10 C9 H9 118.8 . . ?
C8 C9 H9 118.8 . . ?
C9 C10 C11 117.6(4) . . ?
C9 C10 C14 121.5(4) . . ?
C11 C10 C14 120.9(4) . . ?
C12 C11 C10 122.1(4) . . ?
C12 C11 H11 118.9 . . ?
C10 C11 H11 118.9 . . ?
C11 C12 C7 118.9(4) . . ?
C11 C12 C15 119.9(4) . . ?
C7 C12 C15 121.2(3) . . ?
C8 C13 H13A 109.5 . . ?
C8 C13 H13B 109.5 . . ?
H13A C13 H13B 109.5 . . ?
C8 C13 H13C 109.5 . . ?
H13A C13 H13C 109.5 . . ?
H13B C13 H13C 109.5 . . ?
C10 C14 H14A 109.5 . . ?
C10 C14 H14B 109.5 . . ?
H14A C14 H14B 109.5 . . ?
C10 C14 H14C 109.5 . . ?
H14A C14 H14C 109.5 . . ?
H14B C14 H14C 109.5 . . ?
C12 C15 H15A 109.5 . . ?
C12 C15 H15B 109.5 . . ?
H15A C15 H15B 109.5 . . ?
C12 C15 H15C 109.5 . . ?
H15A C15 H15C 109.5 . . ?
H15B C15 H15C 109.5 . . ?
C17 C16 C21 120.0(3) . . ?
C17 C16 C6 121.6(3) . . ?
C21 C16 C6 118.2(3) . . ?
C18 C17 C16 118.7(3) . . ?
C18 C17 C22 119.0(3) . . ?
C16 C17 C22 122.2(3) . . ?
C19 C18 C17 121.7(3) . . ?
C19 C18 H18 119.1 . . ?
C17 C18 H18 119.1 . . ?
C20 C19 C18 118.3(3) . . ?
C20 C19 C23 120.8(3) . . ?
C18 C19 C23 120.9(3) . . ?
C19 C20 C21 122.2(3) . . ?
C19 C20 H20 118.9 . . ?
C21 C20 H20 118.9 . . ?
C20 C21 C16 118.7(3) . . ?
C20 C21 C24 120.7(3) . . ?
C16 C21 C24 120.6(3) . . ?
C17 C22 H22A 109.5 . . ?
C17 C22 H22B 109.5 . . ?
H22A C22 H22B 109.5 . . ?
C17 C22 H22C 109.5 . . ?
H22A C22 H22C 109.5 . . ?
H22B C22 H22C 109.5 . . ?
C19 C23 H23A 109.5 . . ?
C19 C23 H23B 109.5 . . ?
H23A C23 H23B 109.5 . . ?
C19 C23 H23C 109.5 . . ?
H23A C23 H23C 109.5 . . ?
H23B C23 H23C 109.5 . . ?
C21 C24 H24A 109.5 . . ?
C21 C24 H24B 109.5 . . ?
H24A C24 H24B 109.5 . . ?
C21 C24 H24C 109.5 . . ?
H24A C24 H24C 109.5 . . ?
H24B C24 H24C 109.5 . . ?
C26 C25 C27 110.0(3) . . ?
C26 C25 P1 110.5(2) . . ?
C27 C25 P1 109.3(3) . . ?
C26 C25 H25 109.0 . . ?
C27 C25 H25 109.0 . . ?
P1 C25 H25 109.0 . . ?
C25 C26 H26A 109.5 . . ?
C25 C26 H26B 109.5 . . ?
H26A C26 H26B 109.5 . . ?
C25 C26 H26C 109.5 . . ?
H26A C26 H26C 109.5 . . ?
H26B C26 H26C 109.5 . . ?
C25 C27 H27A 109.5 . . ?
C25 C27 H27B 109.5 . . ?
H27A C27 H27B 109.5 . . ?
C25 C27 H27C 109.5 . . ?
H27A C27 H27C 109.5 . . ?
H27B C27 H27C 109.5 . . ?
C33 C28 C29 120.1(3) . . ?
C33 C28 P2 120.0(3) . . ?
C29 C28 P2 119.9(3) . . ?
C30 C29 C28 119.3(3) . . ?
C30 C29 H29 120.4 . . ?
C28 C29 H29 120.4 . . ?
C31 C30 C29 120.7(4) . . ?
C31 C30 H30 119.6 . . ?
C29 C30 H30 119.6 . . ?
C32 C31 C30 120.0(4) . . ?
C32 C31 H31 120.0 . . ?
C30 C31 H31 120.0 . . ?
C31 C32 C33 119.8(4) . . ?
C31 C32 H32 120.1 . . ?
C33 C32 H32 120.1 . . ?
C28 C33 C32 120.1(3) . . ?
C28 C33 H33 120.0 . . ?
C32 C33 H33 120.0 . . ?
C35 C34 C39 119.6(3) . . ?
C35 C34 P2 116.8(3) . . ?
C39 C34 P2 123.6(3) . . ?
C34 C35 C36 119.6(4) . . ?
C34 C35 H35 120.2 . . ?
C36 C35 H35 120.2 . . ?
C37 C36 C35 120.2(4) . . ?
C37 C36 H36 119.9 . . ?
C35 C36 H36 119.9 . . ?
C36 C37 C38 120.3(4) . . ?
C36 C37 H37 119.9 . . ?
C38 C37 H37 119.9 . . ?
C39 C38 C37 120.6(4) . . ?
C39 C38 H38 119.7 . . ?
C37 C38 H38 119.7 . . ?
C38 C39 C34 119.8(4) . . ?
C38 C39 H39 120.1 . . ?
C34 C39 H39 120.1 . . ?

loop_
_geom_bond_atom_site_label_1
_geom_bond_atom_site_label_2
_geom_bond_distance
_geom_bond_site_symmetry_2
_geom_bond_publ_flag
Au1 P1 2.2222(9) . ?
Au1 Cl1 2.2937(9) . ?
P1 C1 1.844(3) . ?
P1 C25 1.845(4) . ?
P1 S1 2.1178(12) . ?
P2 C28 1.817(3) . ?
P2 C34 1.826(4) . ?
P2 S2 1.9382(13) . ?
P2 S1 2.1320(13) . ?
C1 C2 1.418(5) . ?
C1 C6 1.422(5) . ?
C2 C3 1.396(5) . ?
C2 C7 1.505(5) . ?
C3 C4 1.377(5) . ?
C3 H3 0.9500 . ?
C4 C5 1.391(5) . ?
C4 H4 0.9500 . ?
C5 C6 1.394(5) . ?
C5 H5 0.9500 . ?
C6 C16 1.497(5) . ?
C7 C8 1.403(5) . ?
C7 C12 1.406(5) . ?
C8 C9 1.387(5) . ?
C8 C13 1.501(5) . ?
C9 C10 1.384(6) . ?
C9 H9 0.9500 . ?
C10 C11 1.391(6) . ?
C10 C14 1.504(6) . ?
C11 C12 1.388(5) . ?
C11 H11 0.9500 . ?
C12 C15 1.499(6) . ?
C13 H13A 0.9800 . ?
C13 H13B 0.9800 . ?
C13 H13C 0.9800 . ?
C14 H14A 0.9800 . ?
C14 H14B 0.9800 . ?
C14 H14C 0.9800 . ?
C15 H15A 0.9800 . ?
C15 H15B 0.9800 . ?
C15 H15C 0.9800 . ?
C16 C17 1.403(5) . ?
C16 C21 1.414(5) . ?
C17 C18 1.402(5) . ?
C17 C22 1.505(5) . ?
C18 C19 1.389(5) . ?
C18 H18 0.9500 . ?
C19 C20 1.386(5) . ?
C19 C23 1.514(5) . ?
C20 C21 1.388(5) . ?
C20 H20 0.9500 . ?
C21 C24 1.509(5) . ?
C22 H22A 0.9800 . ?
C22 H22B 0.9800 . ?
C22 H22C 0.9800 . ?
C23 H23A 0.9800 . ?
C23 H23B 0.9800 . ?
C23 H23C 0.9800 . ?
C24 H24A 0.9800 . ?
C24 H24B 0.9800 . ?
C24 H24C 0.9800 . ?
C25 C26 1.534(5) . ?
C25 C27 1.537(5) . ?
C25 H25 1.0000 . ?
C26 H26A 0.9800 . ?
C26 H26B 0.9800 . ?
C26 H26C 0.9800 . ?
C27 H27A 0.9800 . ?
C27 H27B 0.9800 . ?
C27 H27C 0.9800 . ?
C28 C33 1.391(5) . ?
C28 C29 1.391(5) . ?
C29 C30 1.389(5) . ?
C29 H29 0.9500 . ?
C30 C31 1.384(6) . ?
C30 H30 0.9500 . ?
C31 C32 1.381(6) . ?
C31 H31 0.9500 . ?
C32 C33 1.393(5) . ?
C32 H32 0.9500 . ?
C33 H33 0.9500 . ?
C34 C35 1.388(5) . ?
C34 C39 1.406(5) . ?
C35 C36 1.403(6) . ?
C35 H35 0.9500 . ?
C36 C37 1.372(7) . ?
C36 H36 0.9500 . ?
C37 C38 1.383(6) . ?
C37 H37 0.9500 . ?
C38 C39 1.377(5) . ?
C38 H38 0.9500 . ?
C39 H39 0.9500 . ?

loop_
_geom_torsion_atom_site_label_1
_geom_torsion_atom_site_label_2
_geom_torsion_atom_site_label_3
_geom_torsion_atom_site_label_4
_geom_torsion
_geom_torsion_site_symmetry_1
_geom_torsion_site_symmetry_2
_geom_torsion_site_symmetry_3
_geom_torsion_site_symmetry_4
_geom_torsion_publ_flag
C25 P1 C1 C2 -113.3(3) . . . . ?
S1 P1 C1 C2 140.3(2) . . . . ?
Au1 P1 C1 C2 9.9(3) . . . . ?
C25 P1 C1 C6 57.3(3) . . . . ?
S1 P1 C1 C6 -49.0(3) . . . . ?
Au1 P1 C1 C6 -179.4(2) . . . . ?
C6 C1 C2 C3 -5.2(5) . . . . ?
P1 C1 C2 C3 165.7(3) . . . . ?
C6 C1 C2 C7 168.9(3) . . . . ?
P1 C1 C2 C7 -20.2(5) . . . . ?
C1 C2 C3 C4 0.4(5) . . . . ?
C7 C2 C3 C4 -174.3(3) . . . . ?
C2 C3 C4 C5 3.5(6) . . . . ?
C3 C4 C5 C6 -2.6(6) . . . . ?
C4 C5 C6 C1 -2.1(5) . . . . ?
C4 C5 C6 C16 172.2(3) . . . . ?
C2 C1 C6 C5 6.0(5) . . . . ?
P1 C1 C6 C5 -164.5(3) . . . . ?
C2 C1 C6 C16 -167.8(3) . . . . ?
P1 C1 C6 C16 21.7(4) . . . . ?
C3 C2 C7 C8 100.0(4) . . . . ?
C1 C2 C7 C8 -74.3(4) . . . . ?
C3 C2 C7 C12 -71.5(4) . . . . ?
C1 C2 C7 C12 114.2(4) . . . . ?
C12 C7 C8 C9 -3.5(5) . . . . ?
C2 C7 C8 C9 -175.2(3) . . . . ?
C12 C7 C8 C13 175.2(3) . . . . ?
C2 C7 C8 C13 3.6(5) . . . . ?
C7 C8 C9 C10 2.3(6) . . . . ?
C13 C8 C9 C10 -176.4(4) . . . . ?
C8 C9 C10 C11 1.4(6) . . . . ?
C8 C9 C10 C14 179.9(4) . . . . ?
C9 C10 C11 C12 -4.1(6) . . . . ?
C14 C10 C11 C12 177.5(4) . . . . ?
C10 C11 C12 C7 2.9(6) . . . . ?
C10 C11 C12 C15 -176.7(4) . . . . ?
C8 C7 C12 C11 1.0(5) . . . . ?
C2 C7 C12 C11 172.4(3) . . . . ?
C8 C7 C12 C15 -179.3(3) . . . . ?
C2 C7 C12 C15 -7.9(5) . . . . ?
C5 C6 C16 C17 80.9(4) . . . . ?
C1 C6 C16 C17 -105.2(4) . . . . ?
C5 C6 C16 C21 -93.5(4) . . . . ?
C1 C6 C16 C21 80.4(4) . . . . ?
C21 C16 C17 C18 -6.2(5) . . . . ?
C6 C16 C17 C18 179.5(3) . . . . ?
C21 C16 C17 C22 170.9(3) . . . . ?
C6 C16 C17 C22 -3.3(5) . . . . ?
C16 C17 C18 C19 1.0(5) . . . . ?
C22 C17 C18 C19 -176.2(3) . . . . ?
C17 C18 C19 C20 4.0(5) . . . . ?
C17 C18 C19 C23 -177.1(3) . . . . ?
C18 C19 C20 C21 -4.0(5) . . . . ?
C23 C19 C20 C21 177.2(3) . . . . ?
C19 C20 C21 C16 -1.1(5) . . . . ?
C19 C20 C21 C24 177.8(3) . . . . ?
C17 C16 C21 C20 6.3(5) . . . . ?
C6 C16 C21 C20 -179.2(3) . . . . ?
C17 C16 C21 C24 -172.6(3) . . . . ?
C6 C16 C21 C24 1.9(5) . . . . ?
C1 P1 C25 C26 56.2(3) . . . . ?
S1 P1 C25 C26 167.5(2) . . . . ?
Au1 P1 C25 C26 -71.7(3) . . . . ?
C1 P1 C25 C27 177.4(2) . . . . ?
S1 P1 C25 C27 -71.3(3) . . . . ?
Au1 P1 C25 C27 49.5(3) . . . . ?
C34 P2 C28 C33 -41.5(3) . . . . ?
S2 P2 C28 C33 -167.1(2) . . . . ?
S1 P2 C28 C33 61.7(3) . . . . ?
C34 P2 C28 C29 137.1(3) . . . . ?
S2 P2 C28 C29 11.5(3) . . . . ?
S1 P2 C28 C29 -119.7(3) . . . . ?
C33 C28 C29 C30 0.3(5) . . . . ?
P2 C28 C29 C30 -178.3(3) . . . . ?
C28 C29 C30 C31 0.0(5) . . . . ?
C29 C30 C31 C32 -0.7(6) . . . . ?
C30 C31 C32 C33 1.0(6) . . . . ?
C29 C28 C33 C32 0.0(5) . . . . ?
P2 C28 C33 C32 178.6(3) . . . . ?
C31 C32 C33 C28 -0.7(5) . . . . ?
C28 P2 C34 C35 -98.8(3) . . . . ?
S2 P2 C34 C35 26.7(3) . . . . ?
S1 P2 C34 C35 151.9(3) . . . . ?
C28 P2 C34 C39 78.5(3) . . . . ?
S2 P2 C34 C39 -156.1(3) . . . . ?
S1 P2 C34 C39 -30.9(3) . . . . ?
C39 C34 C35 C36 0.0(6) . . . . ?
P2 C34 C35 C36 177.4(3) . . . . ?
C34 C35 C36 C37 1.0(6) . . . . ?
C35 C36 C37 C38 -1.6(6) . . . . ?
C36 C37 C38 C39 1.2(6) . . . . ?
C37 C38 C39 C34 -0.2(6) . . . . ?
C35 C34 C39 C38 -0.4(6) . . . . ?
P2 C34 C39 C38 -177.6(3) . . . . ?
